data_7128321
loop_
_publ_author_name
'Donnarumma, P. Rafael'
'Frojmovic, Sahara'
'Marino, Paola'
'Bicalho, Hudson A.'
'Titi, Hatem M.'
'Howarth, Ashlee J.'

_publ_section_title
;
 Synthetic approaches for accessing rare-earth analogues of UiO-66.
;
_journal_issue 50
_journal_name_full 'Chemical communications (Cambridge, England)'
_journal_page_first 6121
_journal_page_last 6124
_journal_paper_doi 10.1039/d1cc01552d
_journal_volume 57
_journal_year 2021
_chemical_formula_sum 'C24 H12 O16 Tm3'
_chemical_formula_weight 1063.13
_chemical_name_systematic catena-[bis(m-hydroxo)-bis(m-oxo)-tris(m-terephthalato)-tri-Thulium]
_space_group_crystal_system cubic
_space_group_IT_number 225
_space_group_name_Hall '-F 4 2 3'
_space_group_name_H-M_alt 'F m -3 m'
_atom_sites_solution_hydrogens geom
_atom_sites_solution_primary iterative
_atom_sites_solution_secondary difmap
_audit_creation_method SHELXL-2017/1
_audit_update_record
;
2021-03-18 deposited with the CCDC.	2021-05-17 downloaded from the CCDC.
;
_cell_angle_alpha 90
_cell_angle_beta 90
_cell_angle_gamma 90
_cell_formula_units_Z 8
_cell_length_a 21.2553(16)
_cell_length_b 21.2553(16)
_cell_length_c 21.2553(16)
_cell_measurement_reflns_used 492
_cell_measurement_temperature 253(2)
_cell_measurement_theta_max 72.435
_cell_measurement_theta_min 3.602
_cell_volume 9602.9(13)
_computing_cell_refinement 'Bruker APEX3'
_computing_data_collection 'Bruker APEX3'
_computing_data_reduction 'Bruker APEX3'
_computing_structure_refinement 'SHELXL-2017/1 (Sheldrick, 2017)'
_computing_structure_solution 'SHELXT 2014/5 (Sheldrick, 2014)'
_diffrn_ambient_temperature 253(2)
_diffrn_measured_fraction_theta_full 1.000
_diffrn_measured_fraction_theta_max 1.000
_diffrn_measurement_device_type 'Bruker AXS D8'
_diffrn_measurement_method '\f and \w scans'
_diffrn_radiation_type CuK\a
_diffrn_radiation_wavelength 1.54178
_diffrn_reflns_av_R_equivalents 0.1137
_diffrn_reflns_av_unetI/netI 0.0208
_diffrn_reflns_Laue_measured_fraction_full 1.000
_diffrn_reflns_Laue_measured_fraction_max 1.000
_diffrn_reflns_limit_h_max 26
_diffrn_reflns_limit_h_min -26
_diffrn_reflns_limit_k_max 26
_diffrn_reflns_limit_k_min -26
_diffrn_reflns_limit_l_max 26
_diffrn_reflns_limit_l_min -26
_diffrn_reflns_number 43503
_diffrn_reflns_point_group_measured_fraction_full 1.000
_diffrn_reflns_point_group_measured_fraction_max 1.000
_diffrn_reflns_theta_full 67.679
_diffrn_reflns_theta_max 72.435
_diffrn_reflns_theta_min 3.602
_exptl_absorpt_coefficient_mu 10.408
_exptl_absorpt_correction_T_max 0.7536
_exptl_absorpt_correction_T_min 0.5001
_exptl_absorpt_correction_type multi-scan
_exptl_absorpt_process_details 'Bruker AXScale'
_exptl_crystal_colour colorless
_exptl_crystal_density_diffrn 1.471
_exptl_crystal_density_method 'not measured'
_exptl_crystal_description octahedron
_exptl_crystal_F_000 3928
_exptl_crystal_recrystallization_method 'Re-crystallisation from solvent: dimethylacetamide'
_exptl_crystal_size_max 0.050
_exptl_crystal_size_mid 0.040
_exptl_crystal_size_min 0.040
_refine_diff_density_max 1.092
_refine_diff_density_min -1.084
_refine_diff_density_rms 0.165
_refine_ls_extinction_method none
_refine_ls_goodness_of_fit_ref 1.091
_refine_ls_hydrogen_treatment constr
_refine_ls_matrix_type full
_refine_ls_number_parameters 27
_refine_ls_number_reflns 539
_refine_ls_number_restraints 12
_refine_ls_restrained_S_all 1.121
_refine_ls_R_factor_all 0.0433
_refine_ls_R_factor_gt 0.0369
_refine_ls_shift/su_max 0.000
_refine_ls_shift/su_mean 0.000
_refine_ls_structure_factor_coef Fsqd
_refine_ls_weighting_details 'w=1/[\s^2^(Fo^2^)+(0.0574P)^2^+293.7238P] where P=(Fo^2^+2Fc^2^)/3'
_refine_ls_weighting_scheme calc
_refine_ls_wR_factor_gt 0.0950
_refine_ls_wR_factor_ref 0.1065
_reflns_Friedel_coverage 0.000
_reflns_number_gt 492
_reflns_number_total 539
_reflns_threshold_expression 'I > 2\s(I)'
_cod_data_source_file d1cc01552d2.cif
_cod_data_source_block AH59
_cod_depositor_comments 'Adding full bibliography for 7128321.cif.'
_cod_original_cell_volume 9603(2)
_cod_database_code 7128321
_shelx_shelxl_version_number 2017/1
_shelx_space_group_comment
;
The symmetry employed for this shelxl refinement is uniquely defined
by the following loop, which should always be used as a source of
symmetry information in preference to the above space-group names.
They are only intended as comments.
;
_shelx_estimated_absorpt_t_min 0.624
_shelx_estimated_absorpt_t_max 0.681

loop_
_space_group_symop_operation_xyz
'x, y, z'
'-x, -y, z'
'-x, y, -z'
'x, -y, -z'
'z, x, y'
'z, -x, -y'
'-z, -x, y'
'-z, x, -y'
'y, z, x'
'-y, z, -x'
'y, -z, -x'
'-y, -z, x'
'y, x, -z'
'-y, -x, -z'
'y, -x, z'
'-y, x, z'
'x, z, -y'
'-x, z, y'
'-x, -z, -y'
'x, -z, y'
'z, y, -x'
'z, -y, x'
'-z, y, x'
'-z, -y, -x'
'x, y+1/2, z+1/2'
'-x, -y+1/2, z+1/2'
'-x, y+1/2, -z+1/2'
'x, -y+1/2, -z+1/2'
'z, x+1/2, y+1/2'
'z, -x+1/2, -y+1/2'
'-z, -x+1/2, y+1/2'
'-z, x+1/2, -y+1/2'
'y, z+1/2, x+1/2'
'-y, z+1/2, -x+1/2'
'y, -z+1/2, -x+1/2'
'-y, -z+1/2, x+1/2'
'y, x+1/2, -z+1/2'
'-y, -x+1/2, -z+1/2'
'y, -x+1/2, z+1/2'
'-y, x+1/2, z+1/2'
'x, z+1/2, -y+1/2'
'-x, z+1/2, y+1/2'
'-x, -z+1/2, -y+1/2'
'x, -z+1/2, y+1/2'
'z, y+1/2, -x+1/2'
'z, -y+1/2, x+1/2'
'-z, y+1/2, x+1/2'
'-z, -y+1/2, -x+1/2'
'x+1/2, y, z+1/2'
'-x+1/2, -y, z+1/2'
'-x+1/2, y, -z+1/2'
'x+1/2, -y, -z+1/2'
'z+1/2, x, y+1/2'
'z+1/2, -x, -y+1/2'
'-z+1/2, -x, y+1/2'
'-z+1/2, x, -y+1/2'
'y+1/2, z, x+1/2'
'-y+1/2, z, -x+1/2'
'y+1/2, -z, -x+1/2'
'-y+1/2, -z, x+1/2'
'y+1/2, x, -z+1/2'
'-y+1/2, -x, -z+1/2'
'y+1/2, -x, z+1/2'
'-y+1/2, x, z+1/2'
'x+1/2, z, -y+1/2'
'-x+1/2, z, y+1/2'
'-x+1/2, -z, -y+1/2'
'x+1/2, -z, y+1/2'
'z+1/2, y, -x+1/2'
'z+1/2, -y, x+1/2'
'-z+1/2, y, x+1/2'
'-z+1/2, -y, -x+1/2'
'x+1/2, y+1/2, z'
'-x+1/2, -y+1/2, z'
'-x+1/2, y+1/2, -z'
'x+1/2, -y+1/2, -z'
'z+1/2, x+1/2, y'
'z+1/2, -x+1/2, -y'
'-z+1/2, -x+1/2, y'
'-z+1/2, x+1/2, -y'
'y+1/2, z+1/2, x'
'-y+1/2, z+1/2, -x'
'y+1/2, -z+1/2, -x'
'-y+1/2, -z+1/2, x'
'y+1/2, x+1/2, -z'
'-y+1/2, -x+1/2, -z'
'y+1/2, -x+1/2, z'
'-y+1/2, x+1/2, z'
'x+1/2, z+1/2, -y'
'-x+1/2, z+1/2, y'
'-x+1/2, -z+1/2, -y'
'x+1/2, -z+1/2, y'
'z+1/2, y+1/2, -x'
'z+1/2, -y+1/2, x'
'-z+1/2, y+1/2, x'
'-z+1/2, -y+1/2, -x'
'-x, -y, -z'
'x, y, -z'
'x, -y, z'
'-x, y, z'
'-z, -x, -y'
'-z, x, y'
'z, x, -y'
'z, -x, y'
'-y, -z, -x'
'y, -z, x'
'-y, z, x'
'y, z, -x'
'-y, -x, z'
'y, x, z'
'-y, x, -z'
'y, -x, -z'
'-x, -z, y'
'x, -z, -y'
'x, z, y'
'-x, z, -y'
'-z, -y, x'
'-z, y, -x'
'z, -y, -x'
'z, y, x'
'-x, -y+1/2, -z+1/2'
'x, y+1/2, -z+1/2'
'x, -y+1/2, z+1/2'
'-x, y+1/2, z+1/2'
'-z, -x+1/2, -y+1/2'
'-z, x+1/2, y+1/2'
'z, x+1/2, -y+1/2'
'z, -x+1/2, y+1/2'
'-y, -z+1/2, -x+1/2'
'y, -z+1/2, x+1/2'
'-y, z+1/2, x+1/2'
'y, z+1/2, -x+1/2'
'-y, -x+1/2, z+1/2'
'y, x+1/2, z+1/2'
'-y, x+1/2, -z+1/2'
'y, -x+1/2, -z+1/2'
'-x, -z+1/2, y+1/2'
'x, -z+1/2, -y+1/2'
'x, z+1/2, y+1/2'
'-x, z+1/2, -y+1/2'
'-z, -y+1/2, x+1/2'
'-z, y+1/2, -x+1/2'
'z, -y+1/2, -x+1/2'
'z, y+1/2, x+1/2'
'-x+1/2, -y, -z+1/2'
'x+1/2, y, -z+1/2'
'x+1/2, -y, z+1/2'
'-x+1/2, y, z+1/2'
'-z+1/2, -x, -y+1/2'
'-z+1/2, x, y+1/2'
'z+1/2, x, -y+1/2'
'z+1/2, -x, y+1/2'
'-y+1/2, -z, -x+1/2'
'y+1/2, -z, x+1/2'
'-y+1/2, z, x+1/2'
'y+1/2, z, -x+1/2'
'-y+1/2, -x, z+1/2'
'y+1/2, x, z+1/2'
'-y+1/2, x, -z+1/2'
'y+1/2, -x, -z+1/2'
'-x+1/2, -z, y+1/2'
'x+1/2, -z, -y+1/2'
'x+1/2, z, y+1/2'
'-x+1/2, z, -y+1/2'
'-z+1/2, -y, x+1/2'
'-z+1/2, y, -x+1/2'
'z+1/2, -y, -x+1/2'
'z+1/2, y, x+1/2'
'-x+1/2, -y+1/2, -z'
'x+1/2, y+1/2, -z'
'x+1/2, -y+1/2, z'
'-x+1/2, y+1/2, z'
'-z+1/2, -x+1/2, -y'
'-z+1/2, x+1/2, y'
'z+1/2, x+1/2, -y'
'z+1/2, -x+1/2, y'
'-y+1/2, -z+1/2, -x'
'y+1/2, -z+1/2, x'
'-y+1/2, z+1/2, x'
'y+1/2, z+1/2, -x'
'-y+1/2, -x+1/2, z'
'y+1/2, x+1/2, z'
'-y+1/2, x+1/2, -z'
'y+1/2, -x+1/2, -z'
'-x+1/2, -z+1/2, y'
'x+1/2, -z+1/2, -y'
'x+1/2, z+1/2, y'
'-x+1/2, z+1/2, -y'
'-z+1/2, -y+1/2, x'
'-z+1/2, y+1/2, -x'
'z+1/2, -y+1/2, -x'
'z+1/2, y+1/2, x'

loop_
_atom_site_label
_atom_site_type_symbol
_atom_site_fract_x
_atom_site_fract_y
_atom_site_fract_z
_atom_site_U_iso_or_equiv
_atom_site_adp_type
_atom_site_occupancy
_atom_site_site_symmetry_order
_atom_site_calc_flag
_atom_site_refinement_flags_posn
_atom_site_refinement_flags_adp
_atom_site_refinement_flags_occupancy
_atom_site_disorder_assembly
_atom_site_disorder_group
Tm Tm 0.37277(3) 0.500000 0.500000 0.0150(3) Uani 1 8 d S T P . .
O2 O 0.44085(17) 0.55915(17) 0.55915(17) 0.0085(13) Uani 1 6 d S T P . .
O1 O 0.3263(3) 0.4036(2) 0.500000 0.0417(13) Uani 1 2 d S T P . .
C1 C 0.3465(4) 0.3465(4) 0.500000 0.041(3) Uani 1 4 d S T P . .
C2 C 0.2964(4) 0.2964(4) 0.500000 0.046(3) Uani 1 4 d S TU P . .
C3 C 0.3127(6) 0.2336(5) 0.500000 0.075(3) Uani 1 2 d S TU P . .
H3 H 0.355385 0.222006 0.500000 0.091 Uiso 1 2 calc R U P . .

loop_
_atom_site_aniso_label
_atom_site_aniso_U_11
_atom_site_aniso_U_22
_atom_site_aniso_U_33
_atom_site_aniso_U_23
_atom_site_aniso_U_13
_atom_site_aniso_U_12
Tm 0.0120(4) 0.0165(3) 0.0165(3) 0.000 0.000 0.000
O2 0.0085(13) 0.0085(13) 0.0085(13) 0.0048(14) -0.0048(14) -0.0048(14)
O1 0.045(3) 0.028(3) 0.052(3) 0.000 0.000 -0.021(2)
C1 0.036(4) 0.036(4) 0.052(7) 0.000 0.000 -0.007(5)
C2 0.040(3) 0.040(3) 0.057(5) 0.000 0.000 -0.007(4)
C3 0.063(4) 0.064(5) 0.099(5) 0.000 0.000 -0.005(4)

loop_
_atom_type_symbol
_atom_type_description
_atom_type_scat_dispersion_real
_atom_type_scat_dispersion_imag
_atom_type_scat_source
C C 0.0181 0.0091 'International Tables Vol C Tables 4.2.6.8 and 6.1.1.4'
H H 0.0000 0.0000 'International Tables Vol C Tables 4.2.6.8 and 6.1.1.4'
O O 0.0492 0.0322 'International Tables Vol C Tables 4.2.6.8 and 6.1.1.4'
Tm Tm -8.0393 4.1821 'International Tables Vol C Tables 4.2.6.8 and 6.1.1.4'

loop_
_geom_angle_atom_site_label_1
_geom_angle_atom_site_label_2
_geom_angle_atom_site_label_3
_geom_angle
_geom_angle_site_symmetry_1
_geom_angle_site_symmetry_3
_geom_angle_publ_flag
O1 Tm O1 79.14(12) . 115 ?
O1 Tm O1 128.6(3) . 99_565 ?
O1 Tm O1 79.14(12) 115 99_565 ?
O1 Tm O1 79.14(12) . 17_556 ?
O1 Tm O1 128.6(3) 115 17_556 ?
O1 Tm O1 79.14(12) 99_565 17_556 ?
O1 Tm O2 140.18(8) . . ?
O1 Tm O2 140.18(8) 115 . ?
O1 Tm O2 77.29(17) 99_565 . ?
O1 Tm O2 77.29(17) 17_556 . ?
O1 Tm O2 77.29(17) . 99_565 ?
O1 Tm O2 140.18(8) 115 99_565 ?
O1 Tm O2 140.18(8) 99_565 99_565 ?
O1 Tm O2 77.29(17) 17_556 99_565 ?
O2 Tm O2 66.52(17) . 99_565 ?
O1 Tm O2 140.18(8) . 98_556 ?
O1 Tm O2 77.29(17) 115 98_556 ?
O1 Tm O2 77.29(17) 99_565 98_556 ?
O1 Tm O2 140.18(8) 17_556 98_556 ?
O2 Tm O2 66.52(17) . 98_556 ?
O2 Tm O2 101.7(3) 99_565 98_556 ?
O1 Tm O2 77.29(17) . 4_566 ?
O1 Tm O2 77.29(17) 115 4_566 ?
O1 Tm O2 140.18(8) 99_565 4_566 ?
O1 Tm O2 140.18(8) 17_556 4_566 ?
O2 Tm O2 101.7(3) . 4_566 ?
O2 Tm O2 66.52(17) 99_565 4_566 ?
O2 Tm O2 66.52(17) 98_556 4_566 ?
O1 Tm Tm 160.73(15) . 101_666 ?
O1 Tm Tm 107.87(10) 115 101_666 ?
O1 Tm Tm 70.72(15) 99_565 101_666 ?
O1 Tm Tm 107.87(10) 17_556 101_666 ?
O2 Tm Tm 33.47(7) . 101_666 ?
O2 Tm Tm 86.64(14) 99_565 101_666 ?
O2 Tm Tm 33.47(7) 98_556 101_666 ?
O2 Tm Tm 86.64(14) 4_566 101_666 ?
O1 Tm Tm 107.87(10) . 105_666 ?
O1 Tm Tm 160.72(15) 115 105_666 ?
O1 Tm Tm 107.87(10) 99_565 105_666 ?
O1 Tm Tm 70.72(15) 17_556 105_666 ?
O2 Tm Tm 33.47(7) . 105_666 ?
O2 Tm Tm 33.47(7) 99_565 105_666 ?
O2 Tm Tm 86.64(13) 98_556 105_666 ?
O2 Tm Tm 86.64(13) 4_566 105_666 ?
Tm Tm Tm 60.0 101_666 105_666 ?
O1 Tm Tm 70.72(15) . 5 ?
O1 Tm Tm 107.87(10) 115 5 ?
O1 Tm Tm 160.72(15) 99_565 5 ?
O1 Tm Tm 107.87(10) 17_556 5 ?
O2 Tm Tm 86.64(13) . 5 ?
O2 Tm Tm 33.47(7) 99_565 5 ?
O2 Tm Tm 86.64(13) 98_556 5 ?
O2 Tm Tm 33.47(7) 4_566 5 ?
Tm Tm Tm 90.0 101_666 5 ?
Tm Tm Tm 60.0 105_666 5 ?
O1 Tm Tm 107.87(10) . 9 ?
O1 Tm Tm 70.72(15) 115 9 ?
O1 Tm Tm 107.87(10) 99_565 9 ?
O1 Tm Tm 160.72(15) 17_556 9 ?
O2 Tm Tm 86.64(14) . 9 ?
O2 Tm Tm 86.64(14) 99_565 9 ?
O2 Tm Tm 33.47(7) 98_556 9 ?
O2 Tm Tm 33.47(7) 4_566 9 ?
Tm Tm Tm 60.0 101_666 9 ?
Tm Tm Tm 90.0 105_666 9 ?
Tm Tm Tm 60.0 5 9 ?
Tm O2 Tm 113.06(13) . 105_666 ?
Tm O2 Tm 113.06(13) . 101_666 ?
Tm O2 Tm 113.06(13) 105_666 101_666 ?
C1 O1 Tm 134.8(6) . . ?
O1 C1 O1 129.0(10) 13_556 . ?
O1 C1 C2 115.5(5) 13_556 . ?
O1 C1 C2 115.5(5) . . ?
C3 C2 C3 119.2(14) . 13_556 ?
C3 C2 C1 120.4(7) . . ?
C3 C2 C1 120.4(7) 13_556 . ?
C2 C3 C3 120.4(7) . 181 ?
C2 C3 H3 119.8 . . ?
C3 C3 H3 119.8 181 . ?

loop_
_geom_bond_atom_site_label_1
_geom_bond_atom_site_label_2
_geom_bond_distance
_geom_bond_site_symmetry_2
_geom_bond_publ_flag
Tm O1 2.275(5) . ?
Tm O1 2.275(5) 115 ?
Tm O1 2.275(5) 99_565 ?
Tm O1 2.275(5) 17_556 ?
Tm O2 2.2925(18) . ?
Tm O2 2.2926(18) 99_565 ?
Tm O2 2.2926(18) 98_556 ?
Tm O2 2.2926(18) 4_566 ?
Tm Tm 3.8246(9) 101_666 ?
Tm Tm 3.8246(9) 105_666 ?
Tm Tm 3.8246(9) 5 ?
Tm Tm 3.8246(9) 9 ?
O1 C1 1.287(8) . ?
C1 C2 1.508(16) . ?
C2 C3 1.379(13) . ?
C2 C3 1.379(13) 13_556 ?
C3 C3 1.39(2) 181 ?
C3 H3 0.9400 . ?
